data_1506268
loop_
_publ_author_name
'Salorinne, Kirsi'
'Nissinen, Maija'

_publ_section_title
;
 Novel tetramethoxy resorcinarene bis-crown ethers.
;
_journal_issue 24
_journal_name_full 'Organic letters'
_journal_page_first 5473
_journal_page_last 5476
_journal_paper_doi 10.1021/ol062138d
_journal_volume 8
_journal_year 2006
_chemical_formula_sum 'C62 H88 F6 Na O16 P'
_chemical_formula_weight 1257.28
_chemical_name_systematic
; 
 ? 
;
_space_group_IT_number 15
_symmetry_cell_setting monoclinic
_symmetry_space_group_name_Hall '-C 2yc'
_symmetry_space_group_name_H-M 'C 1 2/c 1'
_atom_sites_solution_hydrogens geom
_atom_sites_solution_primary direct
_atom_sites_solution_secondary difmap
_audit_creation_method SHELXL-97
_cell_angle_alpha 90.00
_cell_angle_beta 101.110(10)
_cell_angle_gamma 90.00
_cell_formula_units_Z 8
_cell_length_a 33.3940(10)
_cell_length_b 15.5590(10)
_cell_length_c 24.9510(10)
_cell_measurement_temperature 173(2)
_cell_volume 12721.0(11)
_computing_structure_refinement 'SHELXL-97 (Sheldrick, 1997)'
_computing_structure_solution 'SHELXS-97 (Sheldrick, 1990)'
_diffrn_ambient_temperature 173(2)
_diffrn_measured_fraction_theta_full 0.979
_diffrn_measured_fraction_theta_max 0.979
_diffrn_radiation_monochromator graphite
_diffrn_radiation_source 'fine-focus sealed tube'
_diffrn_radiation_type CuK\a
_diffrn_radiation_wavelength 1.54178
_diffrn_reflns_av_R_equivalents 0.0000
_diffrn_reflns_av_sigmaI/netI 0.0422
_diffrn_reflns_limit_h_max 39
_diffrn_reflns_limit_h_min 0
_diffrn_reflns_limit_k_max 18
_diffrn_reflns_limit_k_min 0
_diffrn_reflns_limit_l_max 29
_diffrn_reflns_limit_l_min -29
_diffrn_reflns_number 11068
_diffrn_reflns_theta_full 66.86
_diffrn_reflns_theta_max 66.86
_diffrn_reflns_theta_min 3.14
_exptl_absorpt_coefficient_mu 1.164
_exptl_absorpt_correction_T_max 0.9441
_exptl_absorpt_correction_T_min 0.8006
_exptl_absorpt_correction_type empirical
_exptl_absorpt_process_details 'Denzo (Otwinowski, Borek, Majewski & Minor, 2003)'
_exptl_crystal_colour colorless
_exptl_crystal_density_diffrn 1.313
_exptl_crystal_density_method 'not measured'
_exptl_crystal_description block
_exptl_crystal_F_000 5344
_exptl_crystal_size_max 0.20
_exptl_crystal_size_mid 0.10
_exptl_crystal_size_min 0.05
_refine_diff_density_max 0.497
_refine_diff_density_min -0.536
_refine_diff_density_rms 0.061
_refine_ls_extinction_method none
_refine_ls_goodness_of_fit_ref 1.057
_refine_ls_hydrogen_treatment constr
_refine_ls_matrix_type full
_refine_ls_number_parameters 801
_refine_ls_number_reflns 11068
_refine_ls_number_restraints 4
_refine_ls_restrained_S_all 1.057
_refine_ls_R_factor_all 0.0969
_refine_ls_R_factor_gt 0.0669
_refine_ls_shift/su_max 0.012
_refine_ls_shift/su_mean 0.000
_refine_ls_structure_factor_coef Fsqd
_refine_ls_weighting_details 'calc w=1/[\s^2^(Fo^2^)+(0.0709P)^2^+40.6207P] where P=(Fo^2^+2Fc^2^)/3'
_refine_ls_weighting_scheme calc
_refine_ls_wR_factor_gt 0.1592
_refine_ls_wR_factor_ref 0.1808
_reflns_number_gt 8044
_reflns_number_total 11068
_reflns_threshold_expression >2sigma(I)
_cod_data_source_file ol062138dsi20060830_015533.cif
_cod_data_source_block BC5NaPF6
_cod_original_cell_volume 12721.0(10)
_cod_original_sg_symbol_H-M C2/c
_cod_database_code 1506268

loop_
_symmetry_equiv_pos_as_xyz
'x, y, z'
'-x, y, -z+1/2'
'x+1/2, y+1/2, z'
'-x+1/2, y+1/2, -z+1/2'
'-x, -y, -z'
'x, -y, z-1/2'
'-x+1/2, -y+1/2, -z'
'x+1/2, -y+1/2, z-1/2'

loop_
_atom_site_label
_atom_site_type_symbol
_atom_site_fract_x
_atom_site_fract_y
_atom_site_fract_z
_atom_site_U_iso_or_equiv
_atom_site_adp_type
_atom_site_occupancy
_atom_site_symmetry_multiplicity
_atom_site_calc_flag
_atom_site_refinement_flags
_atom_site_disorder_assembly
_atom_site_disorder_group
C1 C 0.09730(9) 0.18952(19) 0.10590(12) 0.0264(7) Uani 1 1 d . . .
C2 C 0.07908(10) 0.1307(2) 0.13567(13) 0.0292(7) Uani 1 1 d . . .
H2 H 0.0502 0.1247 0.1269 0.035 Uiso 1 1 calc R . .
C3 C 0.10058(10) 0.0800(2) 0.17755(12) 0.0283(7) Uani 1 1 d . . .
C4 C 0.14239(10) 0.0933(2) 0.19123(13) 0.0308(7) Uani 1 1 d . . .
C5 C 0.16212(10) 0.1503(2) 0.16269(13) 0.0317(7) Uani 1 1 d . . .
H5 H 0.1908 0.1577 0.1725 0.038 Uiso 1 1 calc R . .
C6 C 0.13974(10) 0.1968(2) 0.11962(13) 0.0297(7) Uani 1 1 d . . .
C7 C 0.08067(10) 0.0134(2) 0.20834(13) 0.0313(7) Uani 1 1 d . . .
H7 H 0.1001 -0.0362 0.2148 0.038 Uiso 1 1 calc R . .
C8 C 0.07592(9) 0.0444(2) 0.26463(13) 0.0283(7) Uani 1 1 d . . .
C9 C 0.07568(9) 0.1311(2) 0.27776(13) 0.0293(7) Uani 1 1 d . . .
H9 H 0.0775 0.1720 0.2501 0.035 Uiso 1 1 calc R . .
C10 C 0.07287(9) 0.1612(2) 0.32963(13) 0.0276(7) Uani 1 1 d . . .
C11 C 0.06973(10) 0.0995(2) 0.36907(13) 0.0303(7) Uani 1 1 d . . .
C12 C 0.06953(10) 0.0124(2) 0.35769(13) 0.0307(7) Uani 1 1 d . . .
H12 H 0.0674 -0.0286 0.3852 0.037 Uiso 1 1 calc R . .
C13 C 0.07244(10) -0.0142(2) 0.30555(13) 0.0306(7) Uani 1 1 d . . .
C14 C 0.07433(9) 0.2560(2) 0.34416(13) 0.0277(7) Uani 1 1 d . . .
H14 H 0.0895 0.2600 0.3827 0.033 Uiso 1 1 calc R . .
C15 C 0.09895(9) 0.30796(19) 0.31002(12) 0.0261(7) Uani 1 1 d . . .
C16 C 0.08222(10) 0.3698(2) 0.27188(12) 0.0275(7) Uani 1 1 d . . .
H16 H 0.0537 0.3799 0.2664 0.033 Uiso 1 1 calc R . .
C17 C 0.10510(9) 0.41790(19) 0.24123(12) 0.0273(7) Uani 1 1 d . . .
C18 C 0.14659(10) 0.4003(2) 0.24880(13) 0.0304(7) Uani 1 1 d . . .
C19 C 0.16476(10) 0.3392(2) 0.28670(14) 0.0322(7) Uani 1 1 d . . .
H19 H 0.1932 0.3282 0.2915 0.039 Uiso 1 1 calc R . .
C20 C 0.14106(10) 0.2947(2) 0.31734(13) 0.0293(7) Uani 1 1 d . . .
C21 C 0.08655(9) 0.4869(2) 0.20083(13) 0.0291(7) Uani 1 1 d . . .
H21 H 0.1077 0.5328 0.2028 0.035 Uiso 1 1 calc R . .
C22 C 0.07791(9) 0.4552(2) 0.14158(13) 0.0274(7) Uani 1 1 d . . .
C23 C 0.07817(9) 0.3683(2) 0.12795(13) 0.0276(7) Uani 1 1 d . . .
H23 H 0.0834 0.3275 0.1568 0.033 Uiso 1 1 calc R . .
C24 C 0.07113(9) 0.3380(2) 0.07438(13) 0.0288(7) Uani 1 1 d . . .
C25 C 0.06323(10) 0.3998(2) 0.03306(13) 0.0306(7) Uani 1 1 d . . .
C26 C 0.06286(10) 0.4868(2) 0.04450(13) 0.0317(7) Uani 1 1 d . . .
H26 H 0.0572 0.5276 0.0157 0.038 Uiso 1 1 calc R . .
C27 C 0.07084(10) 0.5138(2) 0.09862(14) 0.0313(7) Uani 1 1 d . . .
C28 C 0.07354(9) 0.2434(2) 0.05955(13) 0.0290(7) Uani 1 1 d . . .
H28 H 0.0897 0.2414 0.0297 0.035 Uiso 1 1 calc R . .
C29 C 0.04049(12) -0.0229(2) 0.17619(14) 0.0438(9) Uani 1 1 d . . .
H29A H 0.0275 -0.0585 0.2009 0.053 Uiso 1 1 calc R . .
H29B H 0.0218 0.0254 0.1631 0.053 Uiso 1 1 calc R . .
C30 C 0.04626(17) -0.0770(3) 0.12761(17) 0.0712(15) Uani 1 1 d . . .
H30A H 0.0590 -0.0421 0.1028 0.107 Uiso 1 1 calc R . .
H30B H 0.0197 -0.0977 0.1082 0.107 Uiso 1 1 calc R . .
H30C H 0.0638 -0.1263 0.1404 0.107 Uiso 1 1 calc R . .
C31 C 0.03136(10) 0.2915(2) 0.34431(14) 0.0313(7) Uani 1 1 d . . .
H31A H 0.0171 0.3009 0.3061 0.038 Uiso 1 1 calc R . .
H31B H 0.0157 0.2483 0.3608 0.038 Uiso 1 1 calc R . .
C32 C 0.03216(11) 0.3751(2) 0.37562(15) 0.0379(8) Uani 1 1 d . . .
H32A H 0.0459 0.3661 0.4136 0.057 Uiso 1 1 calc R . .
H32B H 0.0042 0.3947 0.3747 0.057 Uiso 1 1 calc R . .
H32C H 0.0470 0.4187 0.3588 0.057 Uiso 1 1 calc R . .
C33 C 0.04868(10) 0.5307(2) 0.21593(13) 0.0320(7) Uani 1 1 d . . .
H33A H 0.0361 0.5692 0.1858 0.038 Uiso 1 1 calc R . .
H33B H 0.0283 0.4862 0.2202 0.038 Uiso 1 1 calc R . .
C34 C 0.05923(12) 0.5826(2) 0.26861(15) 0.0438(9) Uani 1 1 d . . .
H34A H 0.0698 0.5441 0.2991 0.066 Uiso 1 1 calc R . .
H34B H 0.0347 0.6116 0.2755 0.066 Uiso 1 1 calc R . .
H34C H 0.0800 0.6256 0.2650 0.066 Uiso 1 1 calc R . .
C35 C 0.03142(10) 0.2071(2) 0.03466(13) 0.0317(7) Uani 1 1 d . . .
H35A H 0.0158 0.1972 0.0641 0.038 Uiso 1 1 calc R . .
H35B H 0.0163 0.2497 0.0090 0.038 Uiso 1 1 calc R . .
C36 C 0.03458(12) 0.1228(2) 0.00431(15) 0.0422(9) Uani 1 1 d . . .
H36A H 0.0492 0.1328 -0.0256 0.063 Uiso 1 1 calc R . .
H36B H 0.0071 0.1012 -0.0106 0.063 Uiso 1 1 calc R . .
H36C H 0.0494 0.0804 0.0296 0.063 Uiso 1 1 calc R . .
C37 C 0.20507(12) 0.0563(4) 0.24944(18) 0.0702(15) Uani 1 1 d . . .
H37A H 0.2180 0.0361 0.2197 0.105 Uiso 1 1 calc R . .
H37B H 0.2154 0.0229 0.2825 0.105 Uiso 1 1 calc R . .
H37C H 0.2114 0.1173 0.2564 0.105 Uiso 1 1 calc R . .
C38 C 0.06731(13) 0.0708(2) 0.46242(15) 0.0453(9) Uani 1 1 d . . .
H38A H 0.0427 0.0355 0.4527 0.068 Uiso 1 1 calc R . .
H38B H 0.0670 0.1008 0.4968 0.068 Uiso 1 1 calc R . .
H38C H 0.0915 0.0339 0.4667 0.068 Uiso 1 1 calc R . .
C39 C 0.20957(11) 0.4248(3) 0.22015(17) 0.0508(11) Uani 1 1 d . . .
H39A H 0.2249 0.4368 0.2570 0.076 Uiso 1 1 calc R . .
H39B H 0.2209 0.4588 0.1935 0.076 Uiso 1 1 calc R . .
H39C H 0.2117 0.3635 0.2121 0.076 Uiso 1 1 calc R . .
C40 C 0.04990(13) 0.4301(2) -0.06290(14) 0.0460(9) Uani 1 1 d . . .
H40A H 0.0251 0.4626 -0.0608 0.069 Uiso 1 1 calc R . .
H40B H 0.0463 0.4005 -0.0982 0.069 Uiso 1 1 calc R . .
H40C H 0.0731 0.4696 -0.0594 0.069 Uiso 1 1 calc R . .
C41 C 0.20123(10) 0.2551(2) 0.09729(14) 0.0345(8) Uani 1 1 d . . .
H41A H 0.2121 0.1969 0.0928 0.041 Uiso 1 1 calc R . .
H41B H 0.2124 0.2751 0.1349 0.041 Uiso 1 1 calc R . .
C42 C 0.21359(11) 0.3159(2) 0.05630(15) 0.0374(8) Uani 1 1 d . . .
H42A H 0.2417 0.3016 0.0522 0.045 Uiso 1 1 calc R . .
H42B H 0.1955 0.3063 0.0205 0.045 Uiso 1 1 calc R . .
C44 C 0.17214(11) 0.4375(2) 0.06882(16) 0.0407(8) Uani 1 1 d . . .
H44A H 0.1610 0.4133 0.0996 0.049 Uiso 1 1 calc R . .
H44B H 0.1538 0.4208 0.0343 0.049 Uiso 1 1 calc R . .
C45 C 0.17436(11) 0.5331(2) 0.07335(15) 0.0411(8) Uani 1 1 d . . .
H45A H 0.1476 0.5563 0.0780 0.049 Uiso 1 1 calc R . .
H45B H 0.1951 0.5497 0.1056 0.049 Uiso 1 1 calc R . .
C47 C 0.17700(12) 0.6571(3) 0.01857(17) 0.0489(10) Uani 1 1 d . . .
H47A H 0.1978 0.6835 0.0003 0.059 Uiso 1 1 calc R . .
H47B H 0.1797 0.6836 0.0552 0.059 Uiso 1 1 calc R . .
C48 C 0.13545(11) 0.6776(3) -0.01393(16) 0.0454(9) Uani 1 1 d . . .
H48A H 0.1330 0.7407 -0.0187 0.055 Uiso 1 1 calc R . .
H48B H 0.1328 0.6516 -0.0507 0.055 Uiso 1 1 calc R . .
C50 C 0.09047(12) 0.7058(2) 0.04792(16) 0.0457(9) Uani 1 1 d . . .
H50A H 0.0796 0.7589 0.0285 0.055 Uiso 1 1 calc R . .
H50B H 0.1143 0.7217 0.0763 0.055 Uiso 1 1 calc R . .
C51 C 0.05817(12) 0.6650(2) 0.07426(16) 0.0430(9) Uani 1 1 d . . .
H51A H 0.0451 0.7101 0.0930 0.052 Uiso 1 1 calc R . .
H51B H 0.0369 0.6396 0.0455 0.052 Uiso 1 1 calc R . .
C52 C 0.05593(12) -0.1638(2) 0.32035(15) 0.0409(9) Uani 1 1 d . . .
H52A H 0.0394 -0.2031 0.2937 0.049 Uiso 1 1 calc R . .
H52B H 0.0374 -0.1353 0.3413 0.049 Uiso 1 1 calc R . .
C53 C 0.08723(12) -0.2148(2) 0.35858(15) 0.0420(9) Uani 1 1 d . . .
H53A H 0.0740 -0.2631 0.3742 0.050 Uiso 1 1 calc R . .
H53B H 0.1076 -0.2387 0.3387 0.050 Uiso 1 1 calc R . .
C55 C 0.14061(11) -0.1957(2) 0.43633(15) 0.0420(9) Uani 1 1 d . . .
H55A H 0.1574 -0.2295 0.4152 0.050 Uiso 1 1 calc R . .
H55B H 0.1313 -0.2346 0.4629 0.050 Uiso 1 1 calc R . .
C56 C 0.16549(12) -0.1235(3) 0.46596(15) 0.0448(9) Uani 1 1 d . . .
H56A H 0.1468 -0.0761 0.4712 0.054 Uiso 1 1 calc R . .
H56B H 0.1789 -0.1441 0.5026 0.054 Uiso 1 1 calc R . .
C58 C 0.18186(11) -0.0503(2) 0.38668(15) 0.0412(9) Uani 1 1 d . . .
H58A H 0.1559 -0.0776 0.3689 0.049 Uiso 1 1 calc R . .
H58B H 0.2021 -0.0602 0.3631 0.049 Uiso 1 1 calc R . .
C59 C 0.17518(10) 0.0443(2) 0.39112(15) 0.0395(8) Uani 1 1 d . . .
H59A H 0.1629 0.0682 0.3549 0.047 Uiso 1 1 calc R . .
H59B H 0.1564 0.0556 0.4166 0.047 Uiso 1 1 calc R . .
C61 C 0.21113(11) 0.1733(2) 0.42204(15) 0.0408(9) Uani 1 1 d . . .
H61A H 0.2376 0.1924 0.4437 0.049 Uiso 1 1 calc R . .
H61B H 0.1903 0.1815 0.4450 0.049 Uiso 1 1 calc R . .
C62 C 0.20038(10) 0.2307(2) 0.37234(15) 0.0385(8) Uani 1 1 d . . .
H62A H 0.2117 0.2890 0.3811 0.046 Uiso 1 1 calc R . .
H62B H 0.2123 0.2072 0.3421 0.046 Uiso 1 1 calc R . .
O4 O 0.16256(7) 0.04568(16) 0.23463(10) 0.0414(6) Uani 1 1 d . . .
O6 O 0.15752(6) 0.25260(14) 0.08822(9) 0.0343(5) Uani 1 1 d . . .
O11 O 0.06845(8) 0.13158(14) 0.42067(9) 0.0382(6) Uani 1 1 d . . .
O13 O 0.07446(8) -0.10060(14) 0.29192(9) 0.0401(6) Uani 1 1 d . . .
O18 O 0.16809(7) 0.44679(16) 0.21710(10) 0.0400(6) Uani 1 1 d . . .
O20 O 0.15719(6) 0.23512(15) 0.35641(9) 0.0349(5) Uani 1 1 d . . .
O25 O 0.05739(8) 0.36866(15) -0.01995(9) 0.0380(6) Uani 1 1 d . . .
O27 O 0.07397(8) 0.59962(14) 0.11291(9) 0.0395(6) Uani 1 1 d . . .
O43 O 0.21217(7) 0.40466(15) 0.06983(10) 0.0367(6) Uani 1 1 d . . .
O46 O 0.18508(8) 0.56790(16) 0.02493(10) 0.0428(6) Uani 1 1 d . . .
O49 O 0.10266(7) 0.64766(15) 0.01057(10) 0.0408(6) Uani 1 1 d . . .
O54 O 0.10652(7) -0.15986(15) 0.40071(10) 0.0405(6) Uani 1 1 d . . .
O57 O 0.19606(7) -0.09038(16) 0.43870(10) 0.0423(6) Uani 1 1 d . . .
O60 O 0.21387(7) 0.08393(15) 0.41098(10) 0.0380(6) Uani 1 1 d . . .
Na1 Na 0.24753(4) 0.49383(9) 0.01362(6) 0.0410(3) Uani 1 1 d . . .
P1 P 0.29390(3) 0.58682(7) -0.08375(4) 0.0482(3) Uani 1 1 d . . .
F1 F 0.29627(11) 0.4936(2) -0.05874(16) 0.1032(8) Uani 1 1 d . . .
F2 F 0.25921(10) 0.5588(2) -0.13246(12) 0.0978(10) Uani 1 1 d . . .
F3 F 0.32801(10) 0.5662(2) -0.11682(13) 0.0921(10) Uani 1 1 d . . .
F4 F 0.32772(10) 0.6166(3) -0.03408(13) 0.1078(12) Uani 1 1 d . . .
F5 F 0.25894(9) 0.6064(2) -0.04913(11) 0.0808(9) Uani 1 1 d . . .
F6 F 0.29012(10) 0.6812(2) -0.10614(16) 0.1032(8) Uani 1 1 d . . .
O70A O 0.2737(9) 0.267(2) 0.2354(12) 0.189(12) Uani 0.53(5) 1 d PD A 1
C73A C 0.3373(16) 0.313(3) 0.270(3) 0.23(3) Uani 0.53(5) 1 d PD A 1
H73A H 0.3344 0.3450 0.2356 0.339 Uiso 0.53(5) 1 calc PR A 1
H73B H 0.3631 0.2816 0.2766 0.339 Uiso 0.53(5) 1 calc PR A 1
H73C H 0.3373 0.3541 0.3001 0.339 Uiso 0.53(5) 1 calc PR A 1
O70B O 0.2683(3) 0.2398(17) 0.2479(10) 0.108(7) Uani 0.47(5) 1 d PD A 2
C73B C 0.3303(15) 0.323(2) 0.258(3) 0.148(16) Uani 0.47(5) 1 d PD A 2
H73D H 0.3167 0.3584 0.2272 0.222 Uiso 0.47(5) 1 calc PR A 2
H73E H 0.3556 0.2994 0.2497 0.222 Uiso 0.47(5) 1 calc PR A 2
H73F H 0.3368 0.3591 0.2909 0.222 Uiso 0.47(5) 1 calc PR A 2
C71 C 0.30344(18) 0.2535(3) 0.2674(2) 0.0682(14) Uani 1 1 d D . .
C72 C 0.3154(2) 0.1844(4) 0.3054(3) 0.111(2) Uani 1 1 d D A .
H72A H 0.3172 0.2057 0.3427 0.166 Uiso 1 1 calc R . .
H72B H 0.3421 0.1623 0.3011 0.166 Uiso 1 1 calc R . .
H72C H 0.2951 0.1383 0.2982 0.166 Uiso 1 1 calc R . .
O80 O 0.21501(10) 0.4038(2) -0.06191(12) 0.0638(8) Uani 1 1 d . . .
C81 C 0.19323(14) 0.4222(3) -0.10510(16) 0.0525(10) Uani 1 1 d . . .
C82 C 0.19708(18) 0.3836(4) -0.1574(2) 0.0894(18) Uani 1 1 d . . .
H82A H 0.2112 0.4237 -0.1777 0.134 Uiso 1 1 calc R . .
H82B H 0.1699 0.3712 -0.1787 0.134 Uiso 1 1 calc R . .
H82C H 0.2127 0.3301 -0.1508 0.134 Uiso 1 1 calc R . .
C83 C 0.1602(2) 0.4872(4) -0.1074(2) 0.097(2) Uani 1 1 d . . .
H83A H 0.1339 0.4610 -0.1230 0.145 Uiso 1 1 calc R . .
H83B H 0.1653 0.5356 -0.1303 0.145 Uiso 1 1 calc R . .
H83C H 0.1597 0.5079 -0.0704 0.145 Uiso 1 1 calc R . .

loop_
_atom_site_aniso_label
_atom_site_aniso_U_11
_atom_site_aniso_U_22
_atom_site_aniso_U_33
_atom_site_aniso_U_23
_atom_site_aniso_U_13
_atom_site_aniso_U_12
C1 0.0328(17) 0.0225(16) 0.0237(15) 0.0003(13) 0.0048(13) 0.0022(13)
C2 0.0311(16) 0.0285(17) 0.0274(16) -0.0022(14) 0.0042(13) 0.0001(13)
C3 0.0357(17) 0.0260(16) 0.0235(16) -0.0013(13) 0.0067(13) 0.0030(13)
C4 0.0388(18) 0.0277(17) 0.0250(16) 0.0021(14) 0.0040(14) 0.0068(14)
C5 0.0275(16) 0.0346(18) 0.0323(17) 0.0018(15) 0.0044(14) 0.0023(14)
C6 0.0343(17) 0.0261(17) 0.0298(17) 0.0019(14) 0.0087(14) 0.0007(14)
C7 0.0402(18) 0.0265(17) 0.0268(17) 0.0009(14) 0.0059(14) -0.0028(14)
C8 0.0298(16) 0.0274(17) 0.0273(17) 0.0021(14) 0.0048(13) -0.0014(13)
C9 0.0326(17) 0.0257(16) 0.0292(17) 0.0054(13) 0.0048(13) -0.0021(13)
C10 0.0283(16) 0.0251(16) 0.0293(17) 0.0036(13) 0.0057(13) 0.0004(13)
C11 0.0324(17) 0.0321(18) 0.0268(17) 0.0001(14) 0.0072(13) -0.0013(14)
C12 0.0367(18) 0.0268(17) 0.0296(17) 0.0047(14) 0.0090(14) -0.0017(14)
C13 0.0326(17) 0.0276(17) 0.0304(17) 0.0007(14) 0.0028(14) -0.0003(14)
C14 0.0316(17) 0.0268(17) 0.0237(16) 0.0014(13) 0.0032(13) 0.0016(13)
C15 0.0282(16) 0.0243(16) 0.0257(16) -0.0021(13) 0.0054(13) -0.0015(13)
C16 0.0289(16) 0.0260(16) 0.0270(16) -0.0013(13) 0.0043(13) -0.0002(13)
C17 0.0310(16) 0.0238(16) 0.0254(16) -0.0005(13) 0.0011(13) -0.0008(13)
C18 0.0324(17) 0.0279(17) 0.0310(17) 0.0034(14) 0.0062(14) -0.0056(14)
C19 0.0263(16) 0.0326(18) 0.0376(19) 0.0017(15) 0.0055(14) -0.0005(14)
C20 0.0347(17) 0.0236(16) 0.0277(16) 0.0034(13) 0.0013(13) -0.0002(13)
C21 0.0303(17) 0.0268(17) 0.0299(17) 0.0019(14) 0.0051(13) -0.0032(13)
C22 0.0272(16) 0.0268(16) 0.0289(17) 0.0042(13) 0.0073(13) 0.0002(13)
C23 0.0288(16) 0.0269(17) 0.0278(16) 0.0052(13) 0.0072(13) 0.0011(13)
C24 0.0273(16) 0.0286(17) 0.0312(17) 0.0020(14) 0.0073(13) 0.0015(13)
C25 0.0333(17) 0.0307(18) 0.0273(17) 0.0022(14) 0.0048(13) 0.0011(14)
C26 0.0383(18) 0.0279(17) 0.0288(17) 0.0065(14) 0.0061(14) 0.0044(14)
C27 0.0337(17) 0.0267(17) 0.0342(18) 0.0056(14) 0.0081(14) 0.0034(14)
C28 0.0309(17) 0.0305(17) 0.0268(16) 0.0019(14) 0.0089(13) 0.0034(13)
C29 0.055(2) 0.042(2) 0.0317(19) 0.0063(16) 0.0013(17) -0.0193(18)
C30 0.110(4) 0.063(3) 0.038(2) -0.011(2) 0.008(2) -0.036(3)
C31 0.0326(17) 0.0304(18) 0.0325(17) 0.0038(14) 0.0103(14) 0.0009(14)
C32 0.0392(19) 0.0356(19) 0.040(2) -0.0005(16) 0.0095(16) 0.0059(15)
C33 0.0384(18) 0.0266(17) 0.0312(17) 0.0021(14) 0.0071(14) 0.0034(14)
C34 0.050(2) 0.039(2) 0.042(2) -0.0061(17) 0.0105(17) 0.0021(17)
C35 0.0335(17) 0.0334(18) 0.0265(17) 0.0029(14) 0.0014(14) -0.0004(14)
C36 0.052(2) 0.040(2) 0.0336(19) -0.0078(16) 0.0054(16) -0.0070(17)
C37 0.040(2) 0.119(4) 0.051(3) 0.041(3) 0.0062(19) 0.018(3)
C38 0.076(3) 0.035(2) 0.0298(19) 0.0023(16) 0.0214(18) 0.0029(18)
C39 0.0343(19) 0.074(3) 0.046(2) 0.020(2) 0.0118(17) -0.0041(19)
C40 0.068(3) 0.043(2) 0.0291(19) 0.0076(16) 0.0123(18) 0.0056(19)
C41 0.0309(17) 0.0351(19) 0.0368(19) 0.0015(15) 0.0049(14) 0.0004(14)
C42 0.0375(19) 0.0337(19) 0.043(2) -0.0009(16) 0.0122(16) -0.0040(15)
C44 0.0359(19) 0.041(2) 0.045(2) 0.0068(17) 0.0075(16) -0.0005(16)
C45 0.043(2) 0.044(2) 0.038(2) 0.0066(17) 0.0108(16) 0.0022(17)
C47 0.050(2) 0.042(2) 0.054(2) 0.0112(19) 0.0063(19) -0.0034(18)
C48 0.045(2) 0.047(2) 0.044(2) 0.0119(18) 0.0071(17) -0.0050(17)
C50 0.057(2) 0.033(2) 0.048(2) 0.0067(17) 0.0121(19) 0.0000(17)
C51 0.056(2) 0.0291(19) 0.045(2) 0.0090(16) 0.0114(18) 0.0096(17)
C52 0.054(2) 0.0290(18) 0.039(2) 0.0051(16) 0.0052(17) -0.0092(16)
C53 0.053(2) 0.034(2) 0.040(2) 0.0034(16) 0.0099(17) -0.0042(17)
C55 0.045(2) 0.038(2) 0.042(2) 0.0121(17) 0.0066(17) 0.0021(17)
C56 0.048(2) 0.048(2) 0.039(2) 0.0111(17) 0.0073(17) 0.0040(18)
C58 0.043(2) 0.044(2) 0.037(2) 0.0037(17) 0.0071(16) -0.0042(17)
C59 0.0351(19) 0.041(2) 0.039(2) 0.0055(17) 0.0004(15) 0.0003(16)
C61 0.0391(19) 0.037(2) 0.042(2) 0.0017(17) -0.0021(16) 0.0051(16)
C62 0.0269(17) 0.043(2) 0.043(2) 0.0088(17) 0.0001(15) 0.0017(15)
O4 0.0389(13) 0.0482(15) 0.0362(13) 0.0152(12) 0.0046(11) 0.0094(11)
O6 0.0303(12) 0.0346(13) 0.0382(13) 0.0097(10) 0.0070(10) -0.0015(10)
O11 0.0615(16) 0.0282(12) 0.0286(12) 0.0027(10) 0.0177(11) -0.0004(11)
O13 0.0653(16) 0.0231(12) 0.0334(13) 0.0023(10) 0.0133(12) -0.0040(11)
O18 0.0325(12) 0.0444(14) 0.0443(14) 0.0166(12) 0.0106(11) -0.0005(11)
O20 0.0299(12) 0.0353(13) 0.0379(13) 0.0131(10) 0.0028(10) 0.0024(10)
O25 0.0582(15) 0.0313(13) 0.0238(12) 0.0048(10) 0.0064(11) 0.0047(11)
O27 0.0588(16) 0.0249(12) 0.0347(13) 0.0052(10) 0.0090(11) 0.0040(11)
O43 0.0339(12) 0.0335(13) 0.0427(14) 0.0013(11) 0.0073(10) -0.0022(10)
O46 0.0482(15) 0.0423(15) 0.0388(14) 0.0082(11) 0.0104(11) 0.0037(12)
O49 0.0426(14) 0.0381(14) 0.0419(14) 0.0076(11) 0.0089(11) -0.0046(11)
O54 0.0440(14) 0.0364(14) 0.0390(14) 0.0014(11) 0.0023(11) 0.0050(11)
O57 0.0436(14) 0.0417(15) 0.0408(14) 0.0066(11) 0.0061(11) -0.0003(11)
O60 0.0337(12) 0.0342(13) 0.0442(14) 0.0044(11) 0.0030(10) 0.0032(10)
Na1 0.0405(7) 0.0432(8) 0.0390(8) 0.0006(6) 0.0068(6) -0.0040(6)
P1 0.0571(6) 0.0485(6) 0.0407(6) 0.0023(5) 0.0134(5) -0.0002(5)
F1 0.1047(17) 0.0678(14) 0.145(2) 0.0366(14) 0.0429(16) 0.0108(12)
F2 0.100(2) 0.127(3) 0.0592(18) -0.0202(18) -0.0055(16) -0.008(2)
F3 0.094(2) 0.107(2) 0.087(2) -0.0013(19) 0.0489(18) 0.0169(19)
F4 0.074(2) 0.166(4) 0.079(2) -0.033(2) 0.0019(16) -0.008(2)
F5 0.0760(18) 0.110(2) 0.0641(17) 0.0138(16) 0.0331(14) 0.0121(16)
F6 0.1047(17) 0.0678(14) 0.145(2) 0.0366(14) 0.0429(16) 0.0108(12)
O70A 0.25(2) 0.157(18) 0.113(12) -0.051(11) -0.085(14) 0.145(17)
C73A 0.37(6) 0.19(4) 0.17(4) -0.06(3) 0.18(4) -0.17(4)
O70B 0.062(10) 0.109(13) 0.148(15) -0.024(9) 0.010(8) 0.000(9)
C73B 0.28(4) 0.056(13) 0.15(3) -0.031(13) 0.13(3) -0.061(18)
C71 0.085(4) 0.059(3) 0.058(3) -0.012(3) 0.009(3) 0.019(3)
C72 0.166(7) 0.083(4) 0.081(4) 0.007(4) 0.021(4) 0.024(4)
O80 0.079(2) 0.064(2) 0.0453(18) 0.0012(15) 0.0049(16) -0.0103(16)
C81 0.068(3) 0.051(2) 0.036(2) -0.0008(19) 0.003(2) -0.016(2)
C82 0.096(4) 0.122(5) 0.050(3) -0.024(3) 0.014(3) -0.005(4)
C83 0.107(5) 0.121(5) 0.057(3) -0.009(3) 0.004(3) 0.039(4)

loop_
_atom_type_symbol
_atom_type_description
_atom_type_scat_dispersion_real
_atom_type_scat_dispersion_imag
_atom_type_scat_source
C C 0.0181 0.0091 'International Tables Vol C Tables 4.2.6.8 and 6.1.1.4'
H H 0.0000 0.0000 'International Tables Vol C Tables 4.2.6.8 and 6.1.1.4'
O O 0.0492 0.0322 'International Tables Vol C Tables 4.2.6.8 and 6.1.1.4'
F F 0.0727 0.0534 'International Tables Vol C Tables 4.2.6.8 and 6.1.1.4'
Na Na 0.1353 0.1239 'International Tables Vol C Tables 4.2.6.8 and 6.1.1.4'
P P 0.2955 0.4335 'International Tables Vol C Tables 4.2.6.8 and 6.1.1.4'

loop_
_geom_angle_atom_site_label_1
_geom_angle_atom_site_label_2
_geom_angle_atom_site_label_3
_geom_angle
_geom_angle_site_symmetry_1
_geom_angle_site_symmetry_3
C2 C1 C6 116.7(3) . .
C2 C1 C28 123.4(3) . .
C6 C1 C28 119.8(3) . .
C1 C2 C3 123.9(3) . .
C4 C3 C2 116.7(3) . .
C4 C3 C7 119.7(3) . .
C2 C3 C7 123.6(3) . .
O4 C4 C5 122.8(3) . .
O4 C4 C3 115.5(3) . .
C5 C4 C3 121.8(3) . .
C4 C5 C6 119.6(3) . .
O6 C6 C5 122.8(3) . .
O6 C6 C1 116.1(3) . .
C5 C6 C1 121.1(3) . .
C3 C7 C8 112.6(3) . .
C3 C7 C29 114.3(3) . .
C8 C7 C29 111.3(3) . .
C9 C8 C13 117.3(3) . .
C9 C8 C7 122.2(3) . .
C13 C8 C7 120.5(3) . .
C8 C9 C10 123.3(3) . .
C11 C10 C9 116.8(3) . .
C11 C10 C14 120.3(3) . .
C9 C10 C14 122.9(3) . .
C12 C11 O11 122.8(3) . .
C12 C11 C10 121.8(3) . .
O11 C11 C10 115.3(3) . .
C11 C12 C13 119.1(3) . .
C12 C13 C8 121.6(3) . .
C12 C13 O13 122.2(3) . .
C8 C13 O13 116.1(3) . .
C10 C14 C15 112.2(3) . .
C10 C14 C31 111.2(3) . .
C15 C14 C31 114.5(3) . .
C16 C15 C20 116.9(3) . .
C16 C15 C14 124.0(3) . .
C20 C15 C14 119.1(3) . .
C15 C16 C17 123.7(3) . .
C18 C17 C16 117.1(3) . .
C18 C17 C21 119.9(3) . .
C16 C17 C21 123.0(3) . .
O18 C18 C17 115.9(3) . .
O18 C18 C19 122.9(3) . .
C17 C18 C19 121.2(3) . .
C20 C19 C18 119.6(3) . .
O20 C20 C19 122.6(3) . .
O20 C20 C15 116.0(3) . .
C19 C20 C15 121.4(3) . .
C17 C21 C22 112.9(3) . .
C17 C21 C33 113.4(3) . .
C22 C21 C33 111.5(3) . .
C23 C22 C27 117.1(3) . .
C23 C22 C21 122.6(3) . .
C27 C22 C21 120.3(3) . .
C22 C23 C24 123.6(3) . .
C23 C24 C25 116.6(3) . .
C23 C24 C28 123.5(3) . .
C25 C24 C28 119.8(3) . .
C26 C25 O25 122.2(3) . .
C26 C25 C24 121.9(3) . .
O25 C25 C24 115.9(3) . .
C25 C26 C27 119.2(3) . .
O27 C27 C26 122.3(3) . .
O27 C27 C22 116.2(3) . .
C26 C27 C22 121.5(3) . .
C1 C28 C24 113.1(3) . .
C1 C28 C35 114.1(3) . .
C24 C28 C35 111.5(3) . .
C30 C29 C7 112.9(4) . .
C32 C31 C14 112.7(3) . .
C34 C33 C21 112.3(3) . .
C36 C35 C28 111.8(3) . .
O6 C41 C42 108.3(3) . .
O43 C42 C41 114.9(3) . .
O43 C44 C45 108.8(3) . .
O46 C45 C44 109.3(3) . .
O46 C47 C48 113.9(3) . .
O49 C48 C47 113.8(3) . .
O49 C50 C51 109.8(3) . .
O27 C51 C50 113.1(3) . .
O13 C52 C53 111.5(3) . .
O54 C53 C52 108.4(3) . .
O54 C55 C56 108.3(3) . .
O57 C56 C55 114.4(3) . .
O57 C58 C59 112.9(3) . .
O60 C59 C58 108.2(3) . .
O60 C61 C62 115.5(3) . .
O20 C62 C61 109.0(3) . .
C4 O4 C37 117.4(3) . .
C6 O6 C41 117.7(2) . .
C11 O11 C38 116.9(3) . .
C13 O13 C52 120.0(3) . .
C18 O18 C39 117.2(3) . .
C20 O20 C62 117.9(2) . .
C25 O25 C40 117.2(3) . .
C27 O27 C51 120.9(3) . .
C42 O43 C44 114.6(3) . .
C42 O43 Na1 111.96(19) . .
C44 O43 Na1 110.04(19) . .
C47 O46 C45 113.1(3) . .
C47 O46 Na1 126.6(2) . .
C45 O46 Na1 106.1(2) . .
C50 O49 C48 114.5(3) . .
C53 O54 C55 115.2(3) . .
C56 O57 C58 116.5(3) . .
C56 O57 Na1 121.6(2) . 4_545
C58 O57 Na1 107.5(2) . 4_545
C61 O60 C59 113.6(3) . .
C61 O60 Na1 116.4(2) . 4_545
C59 O60 Na1 108.66(19) . 4_545
O57 Na1 F5 120.35(11) 4 .
O57 Na1 O80 105.03(11) 4 .
F5 Na1 O80 91.02(11) . .
O57 Na1 O43 79.96(9) 4 .
F5 Na1 O43 159.50(11) . .
O80 Na1 O43 85.67(10) . .
O57 Na1 O46 143.26(10) 4 .
F5 Na1 O46 88.71(10) . .
O80 Na1 O46 95.60(11) . .
O43 Na1 O46 71.53(9) . .
O57 Na1 O60 72.09(9) 4 4
F5 Na1 O60 87.61(10) . 4
O80 Na1 O60 175.51(12) . 4
O43 Na1 O60 97.08(9) . 4
O46 Na1 O60 88.65(9) . 4
O57 Na1 F1 79.15(10) 4 .
F5 Na1 F1 50.88(10) . .
O80 Na1 F1 73.29(12) . .
O43 Na1 F1 145.15(11) . .
O46 Na1 F1 136.66(11) . .
O60 Na1 F1 102.59(11) 4 .
O57 Na1 P1 99.30(8) 4 .
F5 Na1 P1 24.99(7) . .
O80 Na1 P1 83.65(8) . .
O43 Na1 P1 168.71(8) . .
O46 Na1 P1 113.13(8) . .
O60 Na1 P1 93.36(7) 4 .
F1 Na1 P1 26.07(7) . .
F3 P1 F6 91.21(19) . .
F3 P1 F2 92.20(19) . .
F6 P1 F2 89.3(2) . .
F3 P1 F1 91.96(19) . .
F6 P1 F1 176.7(2) . .
F2 P1 F1 91.4(2) . .
F3 P1 F4 89.48(19) . .
F6 P1 F4 90.0(2) . .
F2 P1 F4 178.2(2) . .
F1 P1 F4 89.2(2) . .
F3 P1 F5 178.96(19) . .
F6 P1 F5 89.81(18) . .
F2 P1 F5 87.97(18) . .
F1 P1 F5 87.02(18) . .
F4 P1 F5 90.35(17) . .
F3 P1 Na1 139.39(14) . .
F6 P1 Na1 128.98(14) . .
F2 P1 Na1 93.69(14) . .
F1 P1 Na1 47.79(14) . .
F4 P1 Na1 85.43(15) . .
P1 F1 Na1 106.14(17) . .
P1 F5 Na1 115.44(16) . .
O70A C71 C72 132(2) . .
O70B C71 C72 105.1(13) . .
O70A C71 C73B 103(3) . .
O70B C71 C73B 131(3) . .
C72 C71 C73B 124(3) . .
O70A C71 C73A 118(3) . .
O70B C71 C73A 145(3) . .
C72 C71 C73A 109(3) . .
C81 O80 Na1 130.9(3) . .
O80 C81 C82 123.7(5) . .
O80 C81 C83 120.5(4) . .
C82 C81 C83 115.8(4) . .

loop_
_geom_bond_atom_site_label_1
_geom_bond_atom_site_label_2
_geom_bond_distance
_geom_bond_site_symmetry_2
C1 C2 1.391(4) .
C1 C6 1.397(4) .
C1 C28 1.522(4) .
C2 C3 1.393(4) .
C3 C4 1.388(5) .
C3 C7 1.517(4) .
C4 O4 1.376(4) .
C4 C5 1.381(5) .
C5 C6 1.388(4) .
C6 O6 1.378(4) .
C7 C8 1.522(4) .
C7 C29 1.532(5) .
C8 C9 1.388(4) .
C8 C13 1.390(4) .
C9 C10 1.396(4) .
C10 C11 1.393(4) .
C10 C14 1.518(4) .
C11 C12 1.384(5) .
C11 O11 1.389(4) .
C12 C13 1.386(5) .
C13 O13 1.392(4) .
C14 C15 1.525(4) .
C14 C31 1.538(4) .
C15 C16 1.392(4) .
C15 C20 1.398(4) .
C16 C17 1.398(4) .
C17 C18 1.389(4) .
C17 C21 1.520(4) .
C18 O18 1.372(4) .
C18 C19 1.394(5) .
C19 C20 1.387(4) .
C20 O20 1.378(4) .
C21 C22 1.532(4) .
C21 C33 1.546(4) .
C22 C23 1.393(4) .
C22 C27 1.393(4) .
C23 C24 1.394(4) .
C24 C25 1.396(4) .
C24 C28 1.524(4) .
C25 C26 1.385(5) .
C25 O25 1.386(4) .
C26 C27 1.390(5) .
C27 O27 1.381(4) .
C28 C35 1.532(4) .
C29 C30 1.519(6) .
C31 C32 1.515(5) .
C33 C34 1.525(5) .
C35 C36 1.528(5) .
C37 O4 1.406(5) .
C38 O11 1.413(4) .
C39 O18 1.415(4) .
C40 O25 1.422(4) .
C41 O6 1.434(4) .
C41 C42 1.508(5) .
C42 O43 1.424(4) .
C44 O43 1.427(4) .
C44 C45 1.492(5) .
C45 O46 1.431(4) .
C47 O46 1.417(4) .
C47 C48 1.500(5) .
C48 O49 1.431(4) .
C50 O49 1.414(4) .
C50 C51 1.507(5) .
C51 O27 1.431(4) .
C52 O13 1.422(4) .
C52 C53 1.499(5) .
C53 O54 1.410(4) .
C55 O54 1.417(4) .
C55 C56 1.504(5) .
C56 O57 1.428(4) .
C58 O57 1.436(4) .
C58 C59 1.496(5) .
C59 O60 1.431(4) .
C61 O60 1.424(4) .
C61 C62 1.514(5) .
C62 O20 1.422(4) .
O43 Na1 2.434(3) .
O46 Na1 2.446(3) .
O57 Na1 2.412(3) 4_545
O60 Na1 2.496(3) 4_545
Na1 O57 2.412(3) 4
Na1 F5 2.428(3) .
Na1 O80 2.429(3) .
Na1 O60 2.496(3) 4
Na1 F1 2.654(4) .
Na1 P1 3.4417(17) .
P1 F3 1.563(3) .
P1 F6 1.568(3) .
P1 F2 1.571(3) .
P1 F1 1.575(3) .
P1 F4 1.577(3) .
P1 F5 1.610(3) .
O70A C71 1.167(13) .
C73A C71 1.458(16) .
O70B C71 1.200(11) .
C73B C71 1.456(15) .
C71 C72 1.438(7) .
O80 C81 1.212(5) .
C81 C82 1.464(6) .
C81 C83 1.490(7) .

loop_
_geom_torsion_atom_site_label_1
_geom_torsion_atom_site_label_2
_geom_torsion_atom_site_label_3
_geom_torsion_atom_site_label_4
_geom_torsion
_geom_torsion_site_symmetry_1
_geom_torsion_site_symmetry_4
C6 C1 C2 C3 0.1(5) . .
C28 C1 C2 C3 178.9(3) . .
C1 C2 C3 C4 3.2(5) . .
C1 C2 C3 C7 -177.5(3) . .
C2 C3 C4 O4 176.7(3) . .
C7 C3 C4 O4 -2.7(4) . .
C2 C3 C4 C5 -3.7(5) . .
C7 C3 C4 C5 176.9(3) . .
O4 C4 C5 C6 -179.4(3) . .
C3 C4 C5 C6 1.0(5) . .
C4 C5 C6 O6 -177.8(3) . .
C4 C5 C6 C1 2.6(5) . .
C2 C1 C6 O6 177.3(3) . .
C28 C1 C6 O6 -1.5(4) . .
C2 C1 C6 C5 -3.1(5) . .
C28 C1 C6 C5 178.1(3) . .
C4 C3 C7 C8 76.6(4) . .
C2 C3 C7 C8 -102.7(4) . .
C4 C3 C7 C29 -155.1(3) . .
C2 C3 C7 C29 25.6(5) . .
C3 C7 C8 C9 21.8(4) . .
C29 C7 C8 C9 -108.0(4) . .
C3 C7 C8 C13 -156.8(3) . .
C29 C7 C8 C13 73.3(4) . .
C13 C8 C9 C10 1.2(5) . .
C7 C8 C9 C10 -177.6(3) . .
C8 C9 C10 C11 -0.7(5) . .
C8 C9 C10 C14 177.5(3) . .
C9 C10 C11 C12 0.2(5) . .
C14 C10 C11 C12 -178.1(3) . .
C9 C10 C11 O11 177.8(3) . .
C14 C10 C11 O11 -0.5(4) . .
O11 C11 C12 C13 -177.6(3) . .
C10 C11 C12 C13 -0.1(5) . .
C11 C12 C13 C8 0.6(5) . .
C11 C12 C13 O13 176.7(3) . .
C9 C8 C13 C12 -1.1(5) . .
C7 C8 C13 C12 177.7(3) . .
C9 C8 C13 O13 -177.4(3) . .
C7 C8 C13 O13 1.3(4) . .
C11 C10 C14 C15 149.9(3) . .
C9 C10 C14 C15 -28.3(4) . .
C11 C10 C14 C31 -80.4(4) . .
C9 C10 C14 C31 101.4(3) . .
C10 C14 C15 C16 113.6(3) . .
C31 C14 C15 C16 -14.5(4) . .
C10 C14 C15 C20 -67.4(4) . .
C31 C14 C15 C20 164.5(3) . .
C20 C15 C16 C17 0.2(5) . .
C14 C15 C16 C17 179.2(3) . .
C15 C16 C17 C18 1.8(5) . .
C15 C16 C17 C21 -178.3(3) . .
C16 C17 C18 O18 178.3(3) . .
C21 C17 C18 O18 -1.6(4) . .
C16 C17 C18 C19 -2.1(5) . .
C21 C17 C18 C19 178.1(3) . .
O18 C18 C19 C20 180.0(3) . .
C17 C18 C19 C20 0.3(5) . .
C18 C19 C20 O20 -178.4(3) . .
C18 C19 C20 C15 1.8(5) . .
C16 C15 C20 O20 178.1(3) . .
C14 C15 C20 O20 -0.9(4) . .
C16 C15 C20 C19 -2.0(5) . .
C14 C15 C20 C19 178.9(3) . .
C18 C17 C21 C22 80.7(4) . .
C16 C17 C21 C22 -99.1(3) . .
C18 C17 C21 C33 -151.2(3) . .
C16 C17 C21 C33 29.0(4) . .
C17 C21 C22 C23 13.9(4) . .
C33 C21 C22 C23 -115.2(3) . .
C17 C21 C22 C27 -163.7(3) . .
C33 C21 C22 C27 67.2(4) . .
C27 C22 C23 C24 -1.1(5) . .
C21 C22 C23 C24 -178.8(3) . .
C22 C23 C24 C25 -0.4(5) . .
C22 C23 C24 C28 176.8(3) . .
C23 C24 C25 C26 0.7(5) . .
C28 C24 C25 C26 -176.6(3) . .
C23 C24 C25 O25 178.3(3) . .
C28 C24 C25 O25 1.0(4) . .
O25 C25 C26 C27 -177.0(3) . .
C24 C25 C26 C27 0.5(5) . .
C25 C26 C27 O27 175.1(3) . .
C25 C26 C27 C22 -2.1(5) . .
C23 C22 C27 O27 -174.9(3) . .
C21 C22 C27 O27 2.8(4) . .
C23 C22 C27 C26 2.4(5) . .
C21 C22 C27 C26 -179.9(3) . .
C2 C1 C28 C24 108.3(3) . .
C6 C1 C28 C24 -73.0(4) . .
C2 C1 C28 C35 -20.6(4) . .
C6 C1 C28 C35 158.1(3) . .
C23 C24 C28 C1 -18.8(4) . .
C25 C24 C28 C1 158.3(3) . .
C23 C24 C28 C35 111.4(3) . .
C25 C24 C28 C35 -71.5(4) . .
C3 C7 C29 C30 67.5(4) . .
C8 C7 C29 C30 -163.5(3) . .
C10 C14 C31 C32 161.3(3) . .
C15 C14 C31 C32 -70.2(4) . .
C17 C21 C33 C34 66.0(4) . .
C22 C21 C33 C34 -165.2(3) . .
C1 C28 C35 C36 -67.5(4) . .
C24 C28 C35 C36 162.8(3) . .
O6 C41 C42 O43 80.1(4) . .
O43 C44 C45 O46 67.5(4) . .
O46 C47 C48 O49 62.5(5) . .
O49 C50 C51 O27 72.6(4) . .
O13 C52 C53 O54 67.1(4) . .
O54 C55 C56 O57 -89.4(4) . .
O57 C58 C59 O60 65.3(4) . .
O60 C61 C62 O20 86.8(4) . .
C5 C4 O4 C37 -0.5(5) . .
C3 C4 O4 C37 179.2(4) . .
C5 C6 O6 C41 6.7(5) . .
C1 C6 O6 C41 -173.6(3) . .
C42 C41 O6 C6 176.5(3) . .
C12 C11 O11 C38 0.6(5) . .
C10 C11 O11 C38 -177.0(3) . .
C12 C13 O13 C52 28.5(5) . .
C8 C13 O13 C52 -155.2(3) . .
C53 C52 O13 C13 -106.8(4) . .
C17 C18 O18 C39 -174.3(3) . .
C19 C18 O18 C39 6.1(5) . .
C19 C20 O20 C62 11.4(5) . .
C15 C20 O20 C62 -168.8(3) . .
C61 C62 O20 C20 170.0(3) . .
C26 C25 O25 C40 -1.5(5) . .
C24 C25 O25 C40 -179.1(3) . .
C26 C27 O27 C51 17.7(5) . .
C22 C27 O27 C51 -165.0(3) . .
C50 C51 O27 C27 -98.6(4) . .
C41 C42 O43 C44 -67.4(4) . .
C41 C42 O43 Na1 166.4(2) . .
C45 C44 O43 C42 -169.6(3) . .
C45 C44 O43 Na1 -42.3(3) . .
C48 C47 O46 C45 -91.5(4) . .
C48 C47 O46 Na1 134.7(3) . .
C44 C45 O46 C47 163.5(3) . .
C44 C45 O46 Na1 -53.6(3) . .
C51 C50 O49 C48 -175.7(3) . .
C47 C48 O49 C50 87.7(4) . .
C52 C53 O54 C55 -172.1(3) . .
C56 C55 O54 C53 161.5(3) . .
C55 C56 O57 C58 63.9(4) . .
C55 C56 O57 Na1 -161.7(2) . 4_545
C59 C58 O57 C56 91.1(4) . .
C59 C58 O57 Na1 -49.2(3) . 4_545
C62 C61 O60 C59 -71.8(4) . .
C62 C61 O60 Na1 160.8(2) . 4_545
C58 C59 O60 C61 -174.3(3) . .
C58 C59 O60 Na1 -42.9(3) . 4_545
C42 O43 Na1 O57 -63.8(2) . 4
C44 O43 Na1 O57 167.5(2) . 4
C42 O43 Na1 F5 123.6(3) . .
C44 O43 Na1 F5 -5.1(4) . .
C42 O43 Na1 O80 42.3(2) . .
C44 O43 Na1 O80 -86.4(2) . .
C42 O43 Na1 O46 139.7(2) . .
C44 O43 Na1 O46 11.0(2) . .
C42 O43 Na1 O60 -134.1(2) . 4
C44 O43 Na1 O60 97.2(2) . 4
C42 O43 Na1 F1 -9.9(3) . .
C44 O43 Na1 F1 -138.6(3) . .
C42 O43 Na1 P1 23.4(5) . .
C44 O43 Na1 P1 -105.3(4) . .
C47 O46 Na1 O57 117.7(3) . 4
C45 O46 Na1 O57 -18.6(3) . 4
C47 O46 Na1 F5 -26.9(3) . .
C45 O46 Na1 F5 -163.2(2) . .
C47 O46 Na1 O80 -117.8(3) . .
C45 O46 Na1 O80 105.9(2) . .
C47 O46 Na1 O43 158.7(3) . .
C45 O46 Na1 O43 22.4(2) . .
C47 O46 Na1 O60 60.7(3) . 4
C45 O46 Na1 O60 -75.5(2) . 4
C47 O46 Na1 F1 -46.3(3) . .
C45 O46 Na1 F1 177.5(2) . .
C47 O46 Na1 P1 -32.3(3) . .
C45 O46 Na1 P1 -168.60(19) . .
O57 Na1 P1 F3 30.6(2) 4 .
F5 Na1 P1 F3 180.0(3) . .
O80 Na1 P1 F3 -73.7(2) . .
O43 Na1 P1 F3 -54.7(5) . .
O46 Na1 P1 F3 -167.1(2) . .
O60 Na1 P1 F3 102.9(2) 4 .
F1 Na1 P1 F3 -9.2(3) . .
O57 Na1 P1 F6 -139.7(2) 4 .
F5 Na1 P1 F6 9.7(3) . .
O80 Na1 P1 F6 116.1(2) . .
O43 Na1 P1 F6 135.0(4) . .
O46 Na1 P1 F6 22.7(2) . .
O60 Na1 P1 F6 -67.3(2) 4 .
F1 Na1 P1 F6 -179.4(3) . .
O57 Na1 P1 F2 128.29(16) 4 .
F5 Na1 P1 F2 -82.3(2) . .
O80 Na1 P1 F2 24.03(16) . .
O43 Na1 P1 F2 43.0(4) . .
O46 Na1 P1 F2 -69.36(16) . .
O60 Na1 P1 F2 -159.32(15) 4 .
F1 Na1 P1 F2 88.5(2) . .
O57 Na1 P1 F1 39.8(2) 4 .
F5 Na1 P1 F1 -170.8(3) . .
O80 Na1 P1 F1 -64.5(2) . .
O43 Na1 P1 F1 -45.5(4) . .
O46 Na1 P1 F1 -157.9(2) . .
O60 Na1 P1 F1 112.1(2) 4 .
O57 Na1 P1 F4 -53.30(17) 4 .
F5 Na1 P1 F4 96.1(2) . .
O80 Na1 P1 F4 -157.55(18) . .
O43 Na1 P1 F4 -138.6(4) . .
O46 Na1 P1 F4 109.06(17) . .
O60 Na1 P1 F4 19.09(16) 4 .
F1 Na1 P1 F4 -93.1(3) . .
O57 Na1 P1 F5 -149.4(2) 4 .
O80 Na1 P1 F5 106.4(2) . .
O43 Na1 P1 F5 125.3(4) . .
O46 Na1 P1 F5 13.0(2) . .
O60 Na1 P1 F5 -77.01(19) 4 .
F1 Na1 P1 F5 170.8(3) . .
F3 P1 F1 Na1 174.02(19) . .
F2 P1 F1 Na1 -93.72(19) . .
F4 P1 F1 Na1 84.57(19) . .
F5 P1 F1 Na1 -5.82(17) . .
O57 Na1 F1 P1 -140.0(2) 4 .
F5 Na1 F1 P1 4.97(15) . .
O80 Na1 F1 P1 110.5(2) . .
O43 Na1 F1 P1 165.85(15) . .
O46 Na1 F1 P1 30.3(3) . .
O60 Na1 F1 P1 -71.3(2) 4 .
F6 P1 F5 Na1 -172.4(2) . .
F2 P1 F5 Na1 98.3(2) . .
F1 P1 F5 Na1 6.8(2) . .
F4 P1 F5 Na1 -82.4(2) . .
O57 Na1 F5 P1 35.6(2) 4 .
O80 Na1 F5 P1 -72.52(19) . .
O43 Na1 F5 P1 -152.9(2) . .
O46 Na1 F5 P1 -168.10(18) . .
O60 Na1 F5 P1 103.20(18) 4 .
F1 Na1 F5 P1 -5.17(16) . .
O57 Na1 O80 C81 -157.6(4) 4 .
F5 Na1 O80 C81 -35.7(4) . .
O43 Na1 O80 C81 124.0(4) . .
O46 Na1 O80 C81 53.1(4) . .
F1 Na1 O80 C81 -84.1(4) . .
P1 Na1 O80 C81 -59.6(4) . .
Na1 O80 C81 C82 137.2(4) . .
Na1 O80 C81 C83 -42.9(6) . .
